data_1548299
loop_
_publ_author_name
'Hiroki Asakawa'
'Ka-Ho Lee'
'Zhenyang Lin'
'Makoto Yamashita'

_publ_section_title
;
 Facile scission of isonitrile carbon-nitrogen triple bond using a
 diborane(4) reagent
;
_journal_name_full 'Nature Communications'
_journal_page_first 4245
_journal_paper_doi 10.1038/ncomms5245
_journal_volume 5
_journal_year 2014
_chemical_formula_moiety 'C29 H43 B2 N O2'
_chemical_formula_sum 'C29 H43 B2 N O2'
_chemical_formula_weight 459.26
_space_group_crystal_system triclinic
_space_group_IT_number 2
_space_group_name_Hall '-P 1'
_space_group_name_H-M_alt 'P -1'
_symmetry_space_group_name_Hall '-P 1'
_symmetry_space_group_name_H-M 'P -1'
_atom_sites_solution_hydrogens geom
_cell_angle_alpha 71.907(12)
_cell_angle_beta 83.574(15)
_cell_angle_gamma 68.113(12)
_cell_formula_units_Z 2
_cell_length_a 9.278(3)
_cell_length_b 10.200(3)
_cell_length_c 16.057(5)
_cell_measurement_reflns_used 3801
_cell_measurement_temperature 93(2)
_cell_measurement_theta_max 31.3
_cell_measurement_theta_min 2.2
_cell_volume 1340.3(7)
_computing_cell_refinement 'RIGAKU CrystalClear'
_computing_data_collection 'RIGAKU CrystalClear'
_computing_data_reduction 'RIGAKU CrystalClear'
_computing_molecular_graphics 'Yadokari-XG 2009(Wakita Nemoto et al.)'
_computing_publication_material 'Yadokari-XG 2009(Wakita,Nemoto et al.)'
_computing_structure_refinement 'SHELXL-2014 (Sheldrick, 2014)'
_computing_structure_solution SIR-2004
_diffrn_ambient_temperature 93(2)
_diffrn_detector_area_resol_mean 28.5714
_diffrn_measured_fraction_theta_full 0.983
_diffrn_measured_fraction_theta_max 0.983
_diffrn_measurement_device_type 'Rigaku VariMax Saturn'
_diffrn_measurement_method 'omega scans'
_diffrn_radiation_monochromator Confocal
_diffrn_radiation_source 'rotating-anode X-ray tube'
_diffrn_radiation_type MoK\a
_diffrn_radiation_wavelength 0.71075
_diffrn_reflns_av_R_equivalents 0.0439
_diffrn_reflns_av_unetI/netI 0.0741
_diffrn_reflns_Laue_measured_fraction_full 0.983
_diffrn_reflns_Laue_measured_fraction_max 0.983
_diffrn_reflns_limit_h_max 11
_diffrn_reflns_limit_h_min -9
_diffrn_reflns_limit_k_max 12
_diffrn_reflns_limit_k_min -9
_diffrn_reflns_limit_l_max 19
_diffrn_reflns_limit_l_min -19
_diffrn_reflns_number 9477
_diffrn_reflns_point_group_measured_fraction_full 0.983
_diffrn_reflns_point_group_measured_fraction_max 0.983
_diffrn_reflns_theta_full 25.242
_diffrn_reflns_theta_max 25.236
_diffrn_reflns_theta_min 2.711
_exptl_absorpt_coefficient_mu 0.068
_exptl_absorpt_correction_T_max 1.000
_exptl_absorpt_correction_T_min 0.912
_exptl_absorpt_correction_type multi-scan
_exptl_absorpt_process_details 'Jacobson, R. (1998) Private communication'
_exptl_crystal_colour Colorless
_exptl_crystal_density_diffrn 1.138
_exptl_crystal_description Block
_exptl_crystal_F_000 500
_exptl_crystal_size_max 0.150
_exptl_crystal_size_mid 0.100
_exptl_crystal_size_min 0.050
_refine_diff_density_max 0.175
_refine_diff_density_min -0.205
_refine_diff_density_rms 0.045
_refine_ls_extinction_coef .
_refine_ls_extinction_method none
_refine_ls_goodness_of_fit_ref 1.046
_refine_ls_hydrogen_treatment constr
_refine_ls_matrix_type full
_refine_ls_number_parameters 317
_refine_ls_number_reflns 4762
_refine_ls_number_restraints 0
_refine_ls_restrained_S_all 1.046
_refine_ls_R_factor_all 0.0976
_refine_ls_R_factor_gt 0.0659
_refine_ls_shift/su_max 0.000
_refine_ls_shift/su_mean 0.000
_refine_ls_structure_factor_coef Fsqd
_refine_ls_weighting_details 'w=1/[\s^2^(Fo^2^)+(0.0428P)^2^+0.7174P] where P=(Fo^2^+2Fc^2^)/3'
_refine_ls_weighting_scheme calc
_refine_ls_wR_factor_gt 0.1219
_refine_ls_wR_factor_ref 0.1346
_reflns_Friedel_coverage 0.000
_reflns_Friedel_fraction_full .
_reflns_Friedel_fraction_max .
_reflns_number_gt 3423
_reflns_number_total 4762
_reflns_threshold_expression 'I > 2\s(I)'
_cod_data_source_file 4.cif
_cod_data_source_block 4
_cod_depositor_comments
;
The following automatic conversions were performed:

'_exptl_absorpt_correction_type' value 'Multi-scan' changed to
'multi-scan' according to the built-in table from CIF Core dictionary
named 'cif_core.dic' version 2.4.1 from 2010-06-29.

Automatic conversion script
Id: cif_fix_values 5376 2017-05-30 11:51:03Z andrius 
;
_cod_database_code 1548299
_shelx_space_group_comment
;
The symmetry employed for this shelxl refinement is uniquely defined
by the following loop, which should always be used as a source of
symmetry information in preference to the above space-group names.
They are only intended as comments.
;
_shelx_estimated_absorpt_t_min 0.990
_shelx_estimated_absorpt_t_max 0.997
_shelxl_version_number 2014-1

loop_
_space_group_symop_operation_xyz
'x, y, z'
'-x, -y, -z'

loop_
_atom_site_label
_atom_site_type_symbol
_atom_site_fract_x
_atom_site_fract_y
_atom_site_fract_z
_atom_site_U_iso_or_equiv
_atom_site_adp_type
_atom_site_occupancy
_atom_site_site_symmetry_order
_atom_site_calc_flag
_atom_site_refinement_flags_posn
_atom_site_refinement_flags_adp
_atom_site_refinement_flags_occupancy
_atom_site_disorder_assembly
_atom_site_disorder_group
O1 O 0.29197(17) 0.15826(18) 0.25175(11) 0.0219(4) Uani 1 1 d . . . . .
B1 B 0.4441(3) 0.1062(3) 0.27849(19) 0.0191(6) Uani 1 1 d . . . . .
O2 O 0.46441(17) 0.03083(17) 0.36602(11) 0.0214(4) Uani 1 1 d . . . . .
C1 C 0.2079(3) 0.0871(3) 0.32236(17) 0.0223(6) Uani 1 1 d . . . . .
C2 C 0.0442(3) 0.1951(3) 0.32704(18) 0.0273(6) Uani 1 1 d . . . . .
H1 H 0.0489 0.2838 0.3366 0.041 Uiso 1 1 calc R U . . .
H2 H -0.0113 0.1488 0.3756 0.041 Uiso 1 1 calc R U . . .
H3 H -0.0106 0.2224 0.2719 0.041 Uiso 1 1 calc R U . . .
C3 C 0.2034(3) -0.0445(3) 0.29873(19) 0.0307(7) Uani 1 1 d . . . . .
H4 H 0.1559 -0.0108 0.2407 0.046 Uiso 1 1 calc R U . . .
H5 H 0.1420 -0.0926 0.3423 0.046 Uiso 1 1 calc R U . . .
H6 H 0.3094 -0.1150 0.2980 0.046 Uiso 1 1 calc R U . . .
C4 C 0.3109(3) 0.0427(3) 0.40474(17) 0.0220(6) Uani 1 1 d . . . . .
C5 C 0.2677(3) 0.1605(3) 0.45093(17) 0.0257(6) Uani 1 1 d . . . . .
H7 H 0.3455 0.1317 0.4961 0.039 Uiso 1 1 calc R U . . .
H8 H 0.1656 0.1719 0.4782 0.039 Uiso 1 1 calc R U . . .
H9 H 0.2641 0.2544 0.4084 0.039 Uiso 1 1 calc R U . . .
C6 C 0.3237(3) -0.1053(3) 0.47022(18) 0.0309(7) Uani 1 1 d . . . . .
H10 H 0.3721 -0.1839 0.4420 0.046 Uiso 1 1 calc R U . . .
H11 H 0.2198 -0.1040 0.4907 0.046 Uiso 1 1 calc R U . . .
H12 H 0.3875 -0.1234 0.5202 0.046 Uiso 1 1 calc R U . . .
N1 N 0.5723(2) 0.1188(2) 0.21927(13) 0.0191(5) Uani 1 1 d . . . . .
C7 C 0.7055(3) -0.0280(3) 0.22603(17) 0.0220(6) Uani 1 1 d . . . . .
C8 C 0.7907(3) -0.0304(3) 0.13889(19) 0.0353(7) Uani 1 1 d . . . . .
H13 H 0.8558 0.0299 0.1283 0.053 Uiso 1 1 calc R U . . .
H14 H 0.7147 0.0097 0.0913 0.053 Uiso 1 1 calc R U . . .
H15 H 0.8562 -0.1323 0.1413 0.053 Uiso 1 1 calc R U . . .
C9 C 0.8174(3) -0.0550(3) 0.29712(18) 0.0281(6) Uani 1 1 d . . . . .
H16 H 0.8556 0.0270 0.2828 0.042 Uiso 1 1 calc R U . . .
H17 H 0.9052 -0.1475 0.3008 0.042 Uiso 1 1 calc R U . . .
H18 H 0.7635 -0.0619 0.3535 0.042 Uiso 1 1 calc R U . . .
C10 C 0.6412(3) -0.1537(3) 0.2488(2) 0.0320(7) Uani 1 1 d . . . . .
H19 H 0.7256 -0.2460 0.2473 0.048 Uiso 1 1 calc R U . . .
H20 H 0.5611 -0.1302 0.2060 0.048 Uiso 1 1 calc R U . . .
H21 H 0.5959 -0.1651 0.3076 0.048 Uiso 1 1 calc R U . . .
B2 B 0.5786(3) 0.2583(3) 0.17065(18) 0.0208(6) Uani 1 1 d . . . . .
C11 C 0.4419(3) 0.4172(3) 0.16453(16) 0.0213(6) Uani 1 1 d . . . . .
H22 H 0.3586 0.4267 0.1261 0.026 Uiso 1 1 calc R U . . .
C12 C 0.5188(3) 0.5276(3) 0.11245(16) 0.0226(6) Uani 1 1 d . . . . .
C13 C 0.6692(3) 0.4581(3) 0.08559(16) 0.0232(6) Uani 1 1 d . . . . .
C14 C 0.7592(3) 0.5387(3) 0.03918(16) 0.0253(6) Uani 1 1 d . . . . .
H23 H 0.8615 0.4885 0.0223 0.030 Uiso 1 1 calc R U . . .
C15 C 0.7015(3) 0.6919(3) 0.01708(17) 0.0283(6) Uani 1 1 d . . . . .
C16 C 0.5517(3) 0.7602(3) 0.04339(17) 0.0316(7) Uani 1 1 d . . . . .
H24 H 0.5107 0.8650 0.0285 0.038 Uiso 1 1 calc R U . . .
C17 C 0.4581(3) 0.6824(3) 0.09065(16) 0.0267(6) Uani 1 1 d . . . . .
C18 C 0.7173(3) 0.2927(3) 0.11182(17) 0.0237(6) Uani 1 1 d . . . . .
H25 H 0.8157 0.2447 0.1456 0.028 Uiso 1 1 calc R U . . .
H26 H 0.7314 0.2573 0.0596 0.028 Uiso 1 1 calc R U . . .
C19 C 0.7969(3) 0.7814(3) -0.03515(19) 0.0375(7) Uani 1 1 d . . . . .
H19A H 0.7372 0.8868 -0.0441 0.056 Uiso 0.5 1 calc R U P . .
H19B H 0.8227 0.7620 -0.0921 0.056 Uiso 0.5 1 calc R U P . .
H19C H 0.8929 0.7535 -0.0031 0.056 Uiso 0.5 1 calc R U P . .
H19D H 0.8980 0.7148 -0.0488 0.056 Uiso 0.5 1 calc R U P . .
H19E H 0.8125 0.8395 -0.0008 0.056 Uiso 0.5 1 calc R U P . .
H19F H 0.7423 0.8480 -0.0898 0.056 Uiso 0.5 1 calc R U P . .
C20 C 0.2956(3) 0.7689(3) 0.11555(19) 0.0371(7) Uani 1 1 d . . . . .
H30 H 0.2747 0.8749 0.0903 0.056 Uiso 1 1 calc R U . . .
H31 H 0.2876 0.7451 0.1795 0.056 Uiso 1 1 calc R U . . .
H32 H 0.2197 0.7425 0.0930 0.056 Uiso 1 1 calc R U . . .
C21 C 0.3624(3) 0.4534(2) 0.24687(16) 0.0203(5) Uani 1 1 d . . . . .
C22 C 0.4523(3) 0.4483(2) 0.31390(16) 0.0200(5) Uani 1 1 d . . . . .
C23 C 0.3795(3) 0.4944(3) 0.38580(16) 0.0236(6) Uani 1 1 d . . . . .
H33 H 0.4417 0.4910 0.4302 0.028 Uiso 1 1 calc R U . . .
C24 C 0.2192(3) 0.5452(3) 0.39494(17) 0.0235(6) Uani 1 1 d . . . . .
C25 C 0.1316(3) 0.5467(3) 0.32977(17) 0.0239(6) Uani 1 1 d . . . . .
H34 H 0.0217 0.5792 0.3353 0.029 Uiso 1 1 calc R U . . .
C26 C 0.1997(3) 0.5019(2) 0.25636(16) 0.0214(6) Uani 1 1 d . . . . .
C27 C 0.6273(3) 0.3948(3) 0.31019(17) 0.0265(6) Uani 1 1 d . . . . .
H35 H 0.6681 0.3923 0.3646 0.040 Uiso 1 1 calc R U . . .
H36 H 0.6598 0.4621 0.2604 0.040 Uiso 1 1 calc R U . . .
H37 H 0.6676 0.2954 0.3031 0.040 Uiso 1 1 calc R U . . .
C28 C 0.1441(3) 0.5924(3) 0.47449(18) 0.0330(7) Uani 1 1 d . . . . .
H28A H 0.0310 0.6249 0.4697 0.049 Uiso 0.5 1 calc R U P . .
H28B H 0.1724 0.6740 0.4780 0.049 Uiso 0.5 1 calc R U P . .
H28C H 0.1803 0.5089 0.5274 0.049 Uiso 0.5 1 calc R U P . .
H28D H 0.2248 0.5803 0.5137 0.049 Uiso 0.5 1 calc R U P . .
H28E H 0.0834 0.5312 0.5053 0.049 Uiso 0.5 1 calc R U P . .
H28F H 0.0755 0.6963 0.4560 0.049 Uiso 0.5 1 calc R U P . .
C29 C 0.0941(3) 0.5121(3) 0.18723(18) 0.0274(6) Uani 1 1 d . . . . .
H41 H -0.0134 0.5397 0.2081 0.041 Uiso 1 1 calc R U . . .
H42 H 0.1257 0.4162 0.1759 0.041 Uiso 1 1 calc R U . . .
H43 H 0.1017 0.5871 0.1330 0.041 Uiso 1 1 calc R U . . .

loop_
_atom_site_aniso_label
_atom_site_aniso_U_11
_atom_site_aniso_U_22
_atom_site_aniso_U_33
_atom_site_aniso_U_23
_atom_site_aniso_U_13
_atom_site_aniso_U_12
O1 0.0180(9) 0.0248(9) 0.0222(10) -0.0057(8) -0.0013(7) -0.0074(7)
B1 0.0209(15) 0.0133(14) 0.0244(16) -0.0070(12) -0.0019(12) -0.0057(12)
O2 0.0163(9) 0.0238(9) 0.0229(10) -0.0046(8) 0.0012(7) -0.0080(7)
C1 0.0185(13) 0.0238(14) 0.0259(15) -0.0082(11) 0.0002(11) -0.0081(11)
C2 0.0185(13) 0.0309(15) 0.0338(16) -0.0118(12) -0.0006(11) -0.0083(11)
C3 0.0242(14) 0.0318(16) 0.0415(18) -0.0164(13) -0.0020(12) -0.0108(12)
C4 0.0179(13) 0.0203(13) 0.0250(15) -0.0046(11) 0.0023(10) -0.0059(11)
C5 0.0241(13) 0.0292(14) 0.0241(15) -0.0076(12) 0.0004(11) -0.0100(11)
C6 0.0258(15) 0.0279(15) 0.0350(17) -0.0043(13) 0.0029(12) -0.0100(12)
N1 0.0175(10) 0.0192(11) 0.0208(12) -0.0086(9) -0.0002(9) -0.0046(9)
C7 0.0202(13) 0.0177(13) 0.0265(15) -0.0074(11) 0.0024(11) -0.0048(10)
C8 0.0394(16) 0.0226(15) 0.0371(18) -0.0144(13) 0.0078(13) -0.0011(13)
C9 0.0204(13) 0.0217(14) 0.0386(17) -0.0080(12) -0.0064(12) -0.0023(11)
C10 0.0279(15) 0.0227(15) 0.0478(19) -0.0161(13) 0.0008(13) -0.0074(12)
B2 0.0228(15) 0.0253(16) 0.0162(15) -0.0089(12) -0.0029(12) -0.0074(13)
C11 0.0230(13) 0.0202(13) 0.0201(14) -0.0065(11) -0.0024(11) -0.0059(11)
C12 0.0296(14) 0.0242(14) 0.0141(13) -0.0062(11) -0.0040(11) -0.0082(11)
C13 0.0282(14) 0.0256(14) 0.0166(14) -0.0062(11) -0.0026(11) -0.0099(12)
C14 0.0307(14) 0.0283(15) 0.0193(14) -0.0080(11) -0.0003(11) -0.0124(12)
C15 0.0426(17) 0.0271(15) 0.0178(14) -0.0054(12) -0.0015(12) -0.0159(13)
C16 0.0521(19) 0.0183(14) 0.0216(15) -0.0012(11) -0.0049(13) -0.0119(13)
C17 0.0386(15) 0.0205(14) 0.0179(14) -0.0023(11) -0.0036(12) -0.0088(12)
C18 0.0238(13) 0.0244(14) 0.0217(14) -0.0085(11) -0.0005(11) -0.0055(11)
C19 0.0561(19) 0.0331(16) 0.0278(17) -0.0052(13) 0.0006(14) -0.0240(14)
C20 0.0498(18) 0.0192(14) 0.0297(17) -0.0024(12) 0.0052(14) -0.0037(13)
C21 0.0256(14) 0.0140(12) 0.0197(14) -0.0051(10) 0.0006(11) -0.0055(11)
C22 0.0236(13) 0.0149(12) 0.0185(14) -0.0031(10) -0.0005(10) -0.0050(10)
C23 0.0327(15) 0.0218(14) 0.0200(14) -0.0058(11) -0.0019(11) -0.0137(12)
C24 0.0306(15) 0.0189(13) 0.0248(15) -0.0115(11) 0.0060(11) -0.0104(11)
C25 0.0215(13) 0.0145(13) 0.0305(16) -0.0060(11) 0.0022(11) -0.0019(11)
C26 0.0230(13) 0.0136(12) 0.0249(14) -0.0059(11) -0.0012(11) -0.0028(10)
C27 0.0277(14) 0.0310(15) 0.0226(15) -0.0094(12) -0.0031(11) -0.0104(12)
C28 0.0382(16) 0.0387(17) 0.0312(17) -0.0184(13) 0.0124(13) -0.0206(14)
C29 0.0206(13) 0.0241(14) 0.0308(16) -0.0074(12) -0.0062(11) 0.0008(11)

loop_
_atom_type_symbol
_atom_type_description
_atom_type_scat_dispersion_real
_atom_type_scat_dispersion_imag
_atom_type_scat_source
C C 0.0033 0.0016 'International Tables Vol C Tables 4.2.6.8 and 6.1.1.4'
H H 0.0000 0.0000 'International Tables Vol C Tables 4.2.6.8 and 6.1.1.4'
B B 0.0013 0.0007 'International Tables Vol C Tables 4.2.6.8 and 6.1.1.4'
N N 0.0061 0.0033 'International Tables Vol C Tables 4.2.6.8 and 6.1.1.4'
O O 0.0106 0.0060 'International Tables Vol C Tables 4.2.6.8 and 6.1.1.4'

loop_
_geom_angle_atom_site_label_1
_geom_angle_atom_site_label_2
_geom_angle_atom_site_label_3
_geom_angle
_geom_angle_site_symmetry_1
_geom_angle_site_symmetry_3
B1 O1 C1 107.33(18) . .
O2 B1 O1 112.8(2) . .
O2 B1 N1 123.2(2) . .
O1 B1 N1 123.8(2) . .
B1 O2 C4 108.02(18) . .
O1 C1 C2 109.31(19) . .
O1 C1 C3 106.2(2) . .
C2 C1 C3 110.2(2) . .
O1 C1 C4 102.74(18) . .
C2 C1 C4 114.3(2) . .
C3 C1 C4 113.5(2) . .
C1 C2 H1 109.5 . .
C1 C2 H2 109.5 . .
H1 C2 H2 109.5 . .
C1 C2 H3 109.5 . .
H1 C2 H3 109.5 . .
H2 C2 H3 109.5 . .
C1 C3 H4 109.5 . .
C1 C3 H5 109.5 . .
H4 C3 H5 109.5 . .
C1 C3 H6 109.5 . .
H4 C3 H6 109.5 . .
H5 C3 H6 109.5 . .
O2 C4 C5 106.62(19) . .
O2 C4 C6 108.25(19) . .
C5 C4 C6 110.3(2) . .
O2 C4 C1 102.36(19) . .
C5 C4 C1 113.9(2) . .
C6 C4 C1 114.7(2) . .
C4 C5 H7 109.5 . .
C4 C5 H8 109.5 . .
H7 C5 H8 109.5 . .
C4 C5 H9 109.5 . .
H7 C5 H9 109.5 . .
H8 C5 H9 109.5 . .
C4 C6 H10 109.5 . .
C4 C6 H11 109.5 . .
H10 C6 H11 109.5 . .
C4 C6 H12 109.5 . .
H10 C6 H12 109.5 . .
H11 C6 H12 109.5 . .
B2 N1 B1 121.2(2) . .
B2 N1 C7 124.3(2) . .
B1 N1 C7 113.89(19) . .
C9 C7 N1 108.70(19) . .
C9 C7 C8 110.4(2) . .
N1 C7 C8 112.0(2) . .
C9 C7 C10 110.1(2) . .
N1 C7 C10 109.78(19) . .
C8 C7 C10 105.9(2) . .
C7 C8 H13 109.5 . .
C7 C8 H14 109.5 . .
H13 C8 H14 109.5 . .
C7 C8 H15 109.5 . .
H13 C8 H15 109.5 . .
H14 C8 H15 109.5 . .
C7 C9 H16 109.5 . .
C7 C9 H17 109.5 . .
H16 C9 H17 109.5 . .
C7 C9 H18 109.5 . .
H16 C9 H18 109.5 . .
H17 C9 H18 109.5 . .
C7 C10 H19 109.5 . .
C7 C10 H20 109.5 . .
H19 C10 H20 109.5 . .
C7 C10 H21 109.5 . .
H19 C10 H21 109.5 . .
H20 C10 H21 109.5 . .
N1 B2 C18 127.9(2) . .
N1 B2 C11 125.8(2) . .
C18 B2 C11 106.3(2) . .
C21 C11 C12 112.30(19) . .
C21 C11 B2 120.6(2) . .
C12 C11 B2 102.87(19) . .
C21 C11 H22 106.7 . .
C12 C11 H22 106.7 . .
B2 C11 H22 106.7 . .
C13 C12 C17 118.8(2) . .
C13 C12 C11 112.6(2) . .
C17 C12 C11 128.6(2) . .
C14 C13 C12 121.4(2) . .
C14 C13 C18 125.7(2) . .
C12 C13 C18 112.9(2) . .
C13 C14 C15 120.7(2) . .
C13 C14 H23 119.6 . .
C15 C14 H23 119.6 . .
C16 C15 C14 117.6(2) . .
C16 C15 C19 121.1(2) . .
C14 C15 C19 121.3(2) . .
C15 C16 C17 123.2(2) . .
C15 C16 H24 118.4 . .
C17 C16 H24 118.4 . .
C16 C17 C12 118.3(2) . .
C16 C17 C20 118.6(2) . .
C12 C17 C20 123.1(2) . .
C13 C18 B2 104.8(2) . .
C13 C18 H25 110.8 . .
B2 C18 H25 110.8 . .
C13 C18 H26 110.8 . .
B2 C18 H26 110.8 . .
H25 C18 H26 108.9 . .
C15 C19 H19A 109.5 . .
C15 C19 H19B 109.5 . .
H19A C19 H19B 109.5 . .
C15 C19 H19C 109.5 . .
H19A C19 H19C 109.5 . .
H19B C19 H19C 109.5 . .
C15 C19 H19D 109.5 . .
H19A C19 H19D 141.1 . .
H19B C19 H19D 56.3 . .
H19C C19 H19D 56.3 . .
C15 C19 H19E 109.5 . .
H19A C19 H19E 56.3 . .
H19B C19 H19E 141.1 . .
H19C C19 H19E 56.3 . .
H19D C19 H19E 109.5 . .
C15 C19 H19F 109.5 . .
H19A C19 H19F 56.3 . .
H19B C19 H19F 56.3 . .
H19C C19 H19F 141.1 . .
H19D C19 H19F 109.5 . .
H19E C19 H19F 109.5 . .
C17 C20 H30 109.5 . .
C17 C20 H31 109.5 . .
H30 C20 H31 109.5 . .
C17 C20 H32 109.5 . .
H30 C20 H32 109.5 . .
H31 C20 H32 109.5 . .
C26 C21 C22 118.3(2) . .
C26 C21 C11 122.1(2) . .
C22 C21 C11 119.5(2) . .
C23 C22 C21 119.9(2) . .
C23 C22 C27 118.1(2) . .
C21 C22 C27 121.9(2) . .
C24 C23 C22 122.3(2) . .
C24 C23 H33 118.9 . .
C22 C23 H33 118.9 . .
C23 C24 C25 117.5(2) . .
C23 C24 C28 120.9(2) . .
C25 C24 C28 121.6(2) . .
C24 C25 C26 122.1(2) . .
C24 C25 H34 118.9 . .
C26 C25 H34 118.9 . .
C25 C26 C21 119.8(2) . .
C25 C26 C29 118.3(2) . .
C21 C26 C29 121.9(2) . .
C22 C27 H35 109.5 . .
C22 C27 H36 109.5 . .
H35 C27 H36 109.5 . .
C22 C27 H37 109.5 . .
H35 C27 H37 109.5 . .
H36 C27 H37 109.5 . .
C24 C28 H28A 109.5 . .
C24 C28 H28B 109.5 . .
H28A C28 H28B 109.5 . .
C24 C28 H28C 109.5 . .
H28A C28 H28C 109.5 . .
H28B C28 H28C 109.5 . .
C24 C28 H28D 109.5 . .
H28A C28 H28D 141.1 . .
H28B C28 H28D 56.3 . .
H28C C28 H28D 56.3 . .
C24 C28 H28E 109.5 . .
H28A C28 H28E 56.3 . .
H28B C28 H28E 141.1 . .
H28C C28 H28E 56.3 . .
H28D C28 H28E 109.5 . .
C24 C28 H28F 109.5 . .
H28A C28 H28F 56.3 . .
H28B C28 H28F 56.3 . .
H28C C28 H28F 141.1 . .
H28D C28 H28F 109.5 . .
H28E C28 H28F 109.5 . .
C26 C29 H41 109.5 . .
C26 C29 H42 109.5 . .
H41 C29 H42 109.5 . .
C26 C29 H43 109.5 . .
H41 C29 H43 109.5 . .
H42 C29 H43 109.5 . .

loop_
_geom_bond_atom_site_label_1
_geom_bond_atom_site_label_2
_geom_bond_distance
_geom_bond_site_symmetry_2
O1 B1 1.376(3) .
O1 C1 1.461(3) .
B1 O2 1.372(3) .
B1 N1 1.456(3) .
O2 C4 1.467(3) .
C1 C2 1.518(3) .
C1 C3 1.520(3) .
C1 C4 1.567(3) .
C2 H1 0.9800 .
C2 H2 0.9800 .
C2 H3 0.9800 .
C3 H4 0.9800 .
C3 H5 0.9800 .
C3 H6 0.9800 .
C4 C5 1.511(3) .
C4 C6 1.518(3) .
C5 H7 0.9800 .
C5 H8 0.9800 .
C5 H9 0.9800 .
C6 H10 0.9800 .
C6 H11 0.9800 .
C6 H12 0.9800 .
N1 B2 1.415(3) .
N1 C7 1.526(3) .
C7 C9 1.521(3) .
C7 C8 1.531(3) .
C7 C10 1.538(3) .
C8 H13 0.9800 .
C8 H14 0.9800 .
C8 H15 0.9800 .
C9 H16 0.9800 .
C9 H17 0.9800 .
C9 H18 0.9800 .
C10 H19 0.9800 .
C10 H20 0.9800 .
C10 H21 0.9800 .
B2 C18 1.590(4) .
B2 C11 1.625(4) .
C11 C21 1.520(3) .
C11 C12 1.536(3) .
C11 H22 1.0000 .
C12 C13 1.398(3) .
C12 C17 1.404(3) .
C13 C14 1.385(3) .
C13 C18 1.505(3) .
C14 C15 1.389(4) .
C14 H23 0.9500 .
C15 C16 1.388(4) .
C15 C19 1.511(4) .
C16 C17 1.397(4) .
C16 H24 0.9500 .
C17 C20 1.517(4) .
C18 H25 0.9900 .
C18 H26 0.9900 .
C19 H19A 0.9800 .
C19 H19B 0.9800 .
C19 H19C 0.9800 .
C19 H19D 0.9800 .
C19 H19E 0.9800 .
C19 H19F 0.9800 .
C20 H30 0.9800 .
C20 H31 0.9800 .
C20 H32 0.9800 .
C21 C26 1.409(3) .
C21 C22 1.411(3) .
C22 C23 1.391(3) .
C22 C27 1.509(3) .
C23 C24 1.388(3) .
C23 H33 0.9500 .
C24 C25 1.388(3) .
C24 C28 1.510(3) .
C25 C26 1.397(3) .
C25 H34 0.9500 .
C26 C29 1.516(3) .
C27 H35 0.9800 .
C27 H36 0.9800 .
C27 H37 0.9800 .
C28 H28A 0.9800 .
C28 H28B 0.9800 .
C28 H28C 0.9800 .
C28 H28D 0.9800 .
C28 H28E 0.9800 .
C28 H28F 0.9800 .
C29 H41 0.9800 .
C29 H42 0.9800 .
C29 H43 0.9800 .

loop_
_geom_torsion_atom_site_label_1
_geom_torsion_atom_site_label_2
_geom_torsion_atom_site_label_3
_geom_torsion_atom_site_label_4
_geom_torsion
_geom_torsion_site_symmetry_1
_geom_torsion_site_symmetry_2
_geom_torsion_site_symmetry_3
_geom_torsion_site_symmetry_4
C1 O1 B1 O2 -12.3(3) . . . .
C1 O1 B1 N1 162.9(2) . . . .
O1 B1 O2 C4 -5.2(3) . . . .
N1 B1 O2 C4 179.5(2) . . . .
B1 O1 C1 C2 144.8(2) . . . .
B1 O1 C1 C3 -96.3(2) . . . .
B1 O1 C1 C4 23.1(2) . . . .
B1 O2 C4 C5 -100.9(2) . . . .
B1 O2 C4 C6 140.4(2) . . . .
B1 O2 C4 C1 18.9(2) . . . .
O1 C1 C4 O2 -25.2(2) . . . .
C2 C1 C4 O2 -143.4(2) . . . .
C3 C1 C4 O2 89.0(2) . . . .
O1 C1 C4 C5 89.5(2) . . . .
C2 C1 C4 C5 -28.8(3) . . . .
C3 C1 C4 C5 -156.3(2) . . . .
O1 C1 C4 C6 -142.1(2) . . . .
C2 C1 C4 C6 99.6(2) . . . .
C3 C1 C4 C6 -27.9(3) . . . .
O2 B1 N1 B2 -122.5(3) . . . .
O1 B1 N1 B2 62.7(3) . . . .
O2 B1 N1 C7 48.7(3) . . . .
O1 B1 N1 C7 -126.1(2) . . . .
B2 N1 C7 C9 83.2(3) . . . .
B1 N1 C7 C9 -87.7(2) . . . .
B2 N1 C7 C8 -39.0(3) . . . .
B1 N1 C7 C8 150.1(2) . . . .
B2 N1 C7 C10 -156.3(2) . . . .
B1 N1 C7 C10 32.8(3) . . . .
B1 N1 B2 C18 172.5(2) . . . .
C7 N1 B2 C18 2.3(4) . . . .
B1 N1 B2 C11 -7.5(4) . . . .
C7 N1 B2 C11 -177.7(2) . . . .
N1 B2 C11 C21 47.9(4) . . . .
C18 B2 C11 C21 -132.1(2) . . . .
N1 B2 C11 C12 173.9(2) . . . .
C18 B2 C11 C12 -6.1(2) . . . .
C21 C11 C12 C13 134.1(2) . . . .
B2 C11 C12 C13 2.9(3) . . . .
C21 C11 C12 C17 -45.4(3) . . . .
B2 C11 C12 C17 -176.6(2) . . . .
C17 C12 C13 C14 0.8(4) . . . .
C11 C12 C13 C14 -178.8(2) . . . .
C17 C12 C13 C18 -178.7(2) . . . .
C11 C12 C13 C18 1.7(3) . . . .
C12 C13 C14 C15 -0.7(4) . . . .
C18 C13 C14 C15 178.8(2) . . . .
C13 C14 C15 C16 0.2(4) . . . .
C13 C14 C15 C19 -178.7(2) . . . .
C14 C15 C16 C17 0.2(4) . . . .
C19 C15 C16 C17 179.1(3) . . . .
C15 C16 C17 C12 0.0(4) . . . .
C15 C16 C17 C20 -179.7(3) . . . .
C13 C12 C17 C16 -0.4(4) . . . .
C11 C12 C17 C16 179.0(2) . . . .
C13 C12 C17 C20 179.2(2) . . . .
C11 C12 C17 C20 -1.3(4) . . . .
C14 C13 C18 B2 174.9(2) . . . .
C12 C13 C18 B2 -5.6(3) . . . .
N1 B2 C18 C13 -172.9(2) . . . .
C11 B2 C18 C13 7.1(3) . . . .
C12 C11 C21 C26 112.0(2) . . . .
B2 C11 C21 C26 -126.5(2) . . . .
C12 C11 C21 C22 -63.6(3) . . . .
B2 C11 C21 C22 57.9(3) . . . .
C26 C21 C22 C23 -1.8(3) . . . .
C11 C21 C22 C23 174.0(2) . . . .
C26 C21 C22 C27 178.7(2) . . . .
C11 C21 C22 C27 -5.5(3) . . . .
C21 C22 C23 C24 0.5(4) . . . .
C27 C22 C23 C24 -179.9(2) . . . .
C22 C23 C24 C25 1.0(4) . . . .
C22 C23 C24 C28 179.1(2) . . . .
C23 C24 C25 C26 -1.2(4) . . . .
C28 C24 C25 C26 -179.3(2) . . . .
C24 C25 C26 C21 -0.1(4) . . . .
C24 C25 C26 C29 -178.0(2) . . . .
C22 C21 C26 C25 1.6(3) . . . .
C11 C21 C26 C25 -174.1(2) . . . .
C22 C21 C26 C29 179.5(2) . . . .
C11 C21 C26 C29 3.8(3) . . . .
